data_7029001
loop_
_publ_author_name
'Benhamou, Laure'
'Bastin, St\'ephanie'
'Lugan, No\"el'
'Lavigne, Guy'
'C\'esar, Vincent'

_publ_section_title
;
 Metal-assisted conversion of an N-ylide mesomeric betaine into its
 carbenic tautomer: generation of N-(fluoren-9-yl)imidazol-2-ylidene
 complexes.
;
_journal_issue 11
_journal_name_full 'Dalton transactions (Cambridge, England : 2003)'
_journal_page_first 4474
_journal_page_last 4482
_journal_paper_doi 10.1039/c3dt53089b
_journal_volume 43
_journal_year 2014
_chemical_formula_moiety 'C25 H22 Ag Br N2 '
_chemical_formula_sum 'C25 H22 Ag Br N2'
_chemical_formula_weight 538.22
_chemical_name_systematic
;
 ?
;
_space_group_IT_number 2
_symmetry_cell_setting triclinic
_symmetry_Int_Tables_number 2
_symmetry_space_group_name_Hall '-P 1'
_symmetry_space_group_name_H-M 'P -1'
_atom_sites_solution_hydrogens geom
_atom_sites_solution_primary direct
_atom_sites_solution_secondary difmap
_audit_creation_date 2008-07-17T17:55:41-00:00
_audit_creation_method 'WinGX routine CIF_UPDATE'
_cell_angle_alpha 101.272(8)
_cell_angle_beta 102.156(12)
_cell_angle_gamma 93.563(9)
_cell_formula_units_Z 4
_cell_length_a 10.4907(13)
_cell_length_b 11.3717(10)
_cell_length_c 20.0840(19)
_cell_measurement_reflns_used 9999
_cell_measurement_temperature 180(2)
_cell_measurement_theta_max 35.11
_cell_measurement_theta_min 2.61
_cell_measurement_wavelength 0.71073
_cell_volume 2283.7(4)
_computing_structure_refinement 'SHELXL-97 (Sheldrick, 1997)'
_diffrn_ambient_temperature 180(2)
_diffrn_measured_fraction_theta_full 0.999
_diffrn_measured_fraction_theta_max 0.999
_diffrn_measurement_device_type 'Bruker APEX II'
_diffrn_measurement_method 'phi and omega scans'
_diffrn_radiation_monochromator graphite
_diffrn_radiation_probe x-ray
_diffrn_radiation_type MoK\a
_diffrn_radiation_wavelength 0.71073
_diffrn_reflns_av_R_equivalents 0.0383
_diffrn_reflns_av_unetI/netI 0.0247
_diffrn_reflns_limit_h_max 13
_diffrn_reflns_limit_h_min -13
_diffrn_reflns_limit_k_max 15
_diffrn_reflns_limit_k_min -15
_diffrn_reflns_limit_l_max 26
_diffrn_reflns_limit_l_min -26
_diffrn_reflns_number 91358
_diffrn_reflns_theta_full 28.28
_diffrn_reflns_theta_max 28.28
_diffrn_reflns_theta_min 1.06
_diffrn_standards_decay_% 0
_diffrn_standards_interval_count 0
_diffrn_standards_number 0
_exptl_absorpt_coefficient_mu 2.645
_exptl_absorpt_correction_T_max 0.66
_exptl_absorpt_correction_T_min 0.44
_exptl_absorpt_correction_type multi-scan
_exptl_absorpt_process_details
;
SADABS: Area-Detector Absorption Correction. (1996)
Siemens Industrial Automation, Inc.: Madison, WI.. 
;
_exptl_crystal_colour colourless
_exptl_crystal_density_diffrn 1.565
_exptl_crystal_density_method 'not measured'
_exptl_crystal_description block
_exptl_crystal_F_000 1072
_exptl_crystal_size_max 0.35
_exptl_crystal_size_mid 0.35
_exptl_crystal_size_min 0.15
_refine_diff_density_max 1.648
_refine_diff_density_min -0.813
_refine_diff_density_rms 0.115
_refine_ls_extinction_method none
_refine_ls_goodness_of_fit_ref 1.2
_refine_ls_hydrogen_treatment riding
_refine_ls_matrix_type full
_refine_ls_number_parameters 529
_refine_ls_number_reflns 11317
_refine_ls_number_restraints 0
_refine_ls_restrained_S_all 1.2
_refine_ls_R_factor_all 0.0617
_refine_ls_R_factor_gt 0.039
_refine_ls_shift/su_max 0.001
_refine_ls_shift/su_mean 0
_refine_ls_structure_factor_coef Fsqd
_refine_ls_weighting_details 'calc w=1/[\s^2^(Fo^2^)+(0.0833P)^2^+0.0000P] where P=(Fo^2^+2Fc^2^)/3'
_refine_ls_weighting_scheme calc
_refine_ls_wR_factor_gt 0.1178
_refine_ls_wR_factor_ref 0.1384
_reflns_number_gt 8760
_reflns_number_total 11317
_reflns_threshold_expression >2sigma(I)
_cod_data_source_file c3dt53089b.txt
_cod_data_source_block complex_6
_cod_original_formula_sum 'C25 H22 Ag Br N2 '
_cod_database_code 7029001

loop_
_space_group_symop_operation_xyz
'x, y, z'
'-x, -y, -z'

loop_
_atom_site_label
_atom_site_type_symbol
_atom_site_fract_x
_atom_site_fract_y
_atom_site_fract_z
_atom_site_U_iso_or_equiv
_atom_site_adp_type
_atom_site_occupancy
_atom_site_symmetry_multiplicity
_atom_site_calc_flag
_atom_site_refinement_flags
C1A C 0.2205(4) -0.1500(3) 0.10927(19) 0.0318(7) Uani 1 1 d .
C1B C 0.2748(3) 0.2581(3) 0.39593(17) 0.0237(6) Uani 1 1 d .
C2A C 0.3046(4) -0.2024(3) 0.21009(19) 0.0369(9) Uani 1 1 d .
H2A H 0.3124 -0.2394 0.2479 0.044 Uiso 1 1 calc R
C2B C 0.1595(4) 0.1742(3) 0.28769(18) 0.0334(8) Uani 1 1 d .
H2B H 0.0997 0.1635 0.2451 0.04 Uiso 1 1 calc R
C3A C 0.3944(4) -0.1256(3) 0.19898(19) 0.0368(8) Uani 1 1 d .
H3A H 0.477 -0.0983 0.2276 0.044 Uiso 1 1 calc R
C3B C 0.2437(4) 0.0971(3) 0.30797(18) 0.0366(9) Uani 1 1 d .
H3B H 0.2528 0.022 0.2822 0.044 Uiso 1 1 calc R
C11A C 0.0772(5) -0.2944(3) 0.14471(19) 0.0423(10) Uani 1 1 d .
C11B C 0.1049(3) 0.3742(3) 0.34293(17) 0.0265(7) Uani 1 1 d .
C12A C 0.0705(6) -0.4156(4) 0.1119(2) 0.0590(14) Uani 1 1 d .
C12B C 0.1266(3) 0.4550(3) 0.30237(18) 0.0306(7) Uani 1 1 d .
C13A C -0.0499(7) -0.4868(4) 0.1028(3) 0.076(2) Uani 1 1 d .
H13A H -0.0565 -0.5686 0.0829 0.091 Uiso 1 1 calc R
C13B C 0.0496(4) 0.5503(3) 0.3017(2) 0.0425(9) Uani 1 1 d .
H13B H 0.0612 0.6051 0.2742 0.051 Uiso 1 1 calc R
C14A C -0.1557(7) -0.4404(5) 0.1218(3) 0.0704(17) Uani 1 1 d .
C14B C -0.0445(4) 0.5654(4) 0.3415(2) 0.0472(11) Uani 1 1 d .
C15A C -0.1454(5) -0.3206(5) 0.1544(2) 0.0616(14) Uani 1 1 d .
H15A H -0.2174 -0.2891 0.1687 0.074 Uiso 1 1 calc R
C15B C -0.0633(4) 0.4825(4) 0.3812(2) 0.0444(10) Uani 1 1 d .
H15B H -0.1266 0.4922 0.4075 0.053 Uiso 1 1 calc R
C16A C -0.0293(4) -0.2463(4) 0.1664(2) 0.0424(9) Uani 1 1 d .
C16B C 0.0096(4) 0.3853(3) 0.38299(19) 0.0325(7) Uani 1 1 d .
C17A C 0.1850(8) -0.4662(4) 0.0883(3) 0.082(2) Uani 1 1 d .
H17A H 0.1801 -0.4601 0.0409 0.123 Uiso 1 1 calc R
H17B H 0.1842 -0.5494 0.0915 0.123 Uiso 1 1 calc R
H17C H 0.2647 -0.4217 0.1174 0.123 Uiso 1 1 calc R
C17B C 0.2305(4) 0.4420(4) 0.2602(2) 0.0432(9) Uani 1 1 d .
H17D H 0.3097 0.4234 0.2882 0.065 Uiso 1 1 calc R
H17E H 0.2474 0.5162 0.246 0.065 Uiso 1 1 calc R
H17F H 0.2003 0.3781 0.2197 0.065 Uiso 1 1 calc R
C18A C -0.2840(8) -0.5193(7) 0.1078(4) 0.118(3) Uani 1 1 d .
H18A H -0.3454 -0.4991 0.0701 0.177 Uiso 1 1 calc R
H18B H -0.3187 -0.5064 0.1489 0.177 Uiso 1 1 calc R
H18C H -0.2694 -0.6024 0.0955 0.177 Uiso 1 1 calc R
C18B C -0.1237(6) 0.6709(5) 0.3408(3) 0.0748(18) Uani 1 1 d .
H18D H -0.1393 0.699 0.3863 0.112 Uiso 1 1 calc R
H18E H -0.206 0.6466 0.3076 0.112 Uiso 1 1 calc R
H18F H -0.0763 0.7347 0.3279 0.112 Uiso 1 1 calc R
C19A C -0.0195(4) -0.1168(4) 0.2048(2) 0.0476(10) Uani 1 1 d .
H19A H -0.1051 -0.0963 0.2093 0.071 Uiso 1 1 calc R
H19B H 0.016 -0.0649 0.1792 0.071 Uiso 1 1 calc R
H19C H 0.037 -0.1067 0.2503 0.071 Uiso 1 1 calc R
C19B C -0.0161(5) 0.2947(4) 0.4256(2) 0.0508(11) Uani 1 1 d .
H19D H -0.1028 0.2985 0.4338 0.076 Uiso 1 1 calc R
H19E H 0.0471 0.3127 0.4694 0.076 Uiso 1 1 calc R
H19F H -0.0088 0.2152 0.4007 0.076 Uiso 1 1 calc R
C21A C 0.4136(4) -0.0227(3) 0.09930(19) 0.0334(8) Uani 1 1 d .
H21A H 0.3508 0.0062 0.0642 0.04 Uiso 1 1 calc R
C21B C 0.4063(4) 0.0891(3) 0.41729(18) 0.0306(7) Uani 1 1 d .
H21B H 0.4443 0.1444 0.4621 0.037 Uiso 1 1 calc R
C22A C 0.5053(4) -0.0974(3) 0.06355(19) 0.0345(8) Uani 1 1 d .
C22B C 0.5155(4) 0.0434(3) 0.38447(18) 0.0331(8) Uani 1 1 d .
C23A C 0.4754(4) -0.2047(4) 0.0161(2) 0.0439(9) Uani 1 1 d .
H23A H 0.3897 -0.2416 0.0015 0.053 Uiso 1 1 calc R
C23B C 0.6059(4) 0.1061(4) 0.3598(2) 0.0410(9) Uani 1 1 d .
H23B H 0.6036 0.1882 0.3612 0.049 Uiso 1 1 calc R
C24A C 0.5764(5) -0.2576(4) -0.0100(2) 0.0493(11) Uani 1 1 d .
H24A H 0.5582 -0.3312 -0.0419 0.059 Uiso 1 1 calc R
C24B C 0.7000(5) 0.0449(4) 0.3331(3) 0.0516(11) Uani 1 1 d .
H24B H 0.7611 0.0854 0.3158 0.062 Uiso 1 1 calc R
C25A C 0.7020(5) -0.2019(4) 0.0109(2) 0.0454(10) Uani 1 1 d .
H25A H 0.7683 -0.2387 -0.0067 0.054 Uiso 1 1 calc R
C25B C 0.7029(5) -0.0782(5) 0.3323(3) 0.0553(12) Uani 1 1 d .
H25B H 0.7672 -0.1184 0.3147 0.066 Uiso 1 1 calc R
C26A C 0.7326(4) -0.0918(4) 0.0579(2) 0.0386(8) Uani 1 1 d .
H26A H 0.8179 -0.0538 0.0711 0.046 Uiso 1 1 calc R
C26B C 0.6134(4) -0.1413(4) 0.3567(2) 0.0464(10) Uani 1 1 d .
H26B H 0.6168 -0.223 0.3564 0.056 Uiso 1 1 calc R
C27A C 0.6325(4) -0.0394(3) 0.08489(18) 0.0339(8) Uani 1 1 d .
C27B C 0.5180(4) -0.0795(3) 0.38191(19) 0.0367(9) Uani 1 1 d .
C28A C 0.6328(4) 0.0733(3) 0.13561(19) 0.0366(8) Uani 1 1 d .
C28B C 0.4074(4) -0.1224(3) 0.40967(19) 0.0395(9) Uani 1 1 d .
C29A C 0.7341(5) 0.1623(4) 0.1708(2) 0.0477(10) Uani 1 1 d .
H29A H 0.8187 0.1566 0.1641 0.057 Uiso 1 1 calc R
C29B C 0.3636(5) -0.2376(4) 0.4173(2) 0.0515(12) Uani 1 1 d .
H29B H 0.4069 -0.3041 0.4039 0.062 Uiso 1 1 calc R
C30A C 0.7051(6) 0.2607(4) 0.2164(2) 0.0601(13) Uani 1 1 d .
H30A H 0.7721 0.3206 0.2411 0.072 Uiso 1 1 calc R
C30B C 0.2544(6) -0.2498(5) 0.4453(3) 0.0634(14) Uani 1 1 d .
H30B H 0.225 -0.3251 0.4513 0.076 Uiso 1 1 calc R
C31A C 0.5798(7) 0.2715(4) 0.2259(2) 0.0625(14) Uani 1 1 d .
H31A H 0.5633 0.3384 0.2565 0.075 Uiso 1 1 calc R
C31B C 0.1893(6) -0.1516(5) 0.4644(3) 0.0661(15) Uani 1 1 d .
H31B H 0.1154 -0.1621 0.4822 0.079 Uiso 1 1 calc R
C32A C 0.4777(5) 0.1831(4) 0.1901(2) 0.0506(11) Uani 1 1 d .
H32A H 0.3927 0.1907 0.1958 0.061 Uiso 1 1 calc R
C32B C 0.2313(5) -0.0382(5) 0.4576(2) 0.0549(12) Uani 1 1 d .
H32B H 0.1871 0.0277 0.471 0.066 Uiso 1 1 calc R
C33A C 0.5056(4) 0.0834(3) 0.14582(19) 0.0386(9) Uani 1 1 d .
C33B C 0.3408(4) -0.0245(3) 0.43042(19) 0.0360(8) Uani 1 1 d .
N1A N 0.1973(3) -0.2169(3) 0.15457(15) 0.0338(7) Uani 1 1 d .
N1B N 0.1793(3) 0.2720(2) 0.34229(14) 0.0253(6) Uani 1 1 d .
N2A N 0.3410(3) -0.0940(3) 0.13629(15) 0.0308(6) Uani 1 1 d .
N2B N 0.3139(3) 0.1502(2) 0.37397(14) 0.0284(6) Uani 1 1 d .
Br1A Br -0.06008(4) -0.14566(4) -0.096092(19) 0.03744(11) Uani 1 1 d .
Br1B Br 0.42885(4) 0.53025(4) 0.59842(2) 0.05005(13) Uani 1 1 d .
Ag1A Ag 0.08947(3) -0.13563(3) 0.017001(14) 0.03612(9) Uani 1 1 d .
Ag1B Ag 0.35528(3) 0.38762(2) 0.486573(14) 0.03436(9) Uani 1 1 d .

loop_
_atom_site_aniso_label
_atom_site_aniso_U_11
_atom_site_aniso_U_22
_atom_site_aniso_U_33
_atom_site_aniso_U_23
_atom_site_aniso_U_13
_atom_site_aniso_U_12
C1A 0.0372(19) 0.0322(17) 0.0312(18) 0.0117(14) 0.0125(15) 0.0114(15)
C1B 0.0218(15) 0.0219(14) 0.0267(16) 0.0081(12) 0.0007(12) 0.0033(12)
C2A 0.057(2) 0.0291(17) 0.0240(17) 0.0088(14) 0.0035(16) 0.0101(16)
C2B 0.039(2) 0.0331(17) 0.0218(16) 0.0005(13) -0.0029(14) 0.0091(15)
C3A 0.040(2) 0.044(2) 0.0245(17) 0.0072(15) 0.0013(15) 0.0159(17)
C3B 0.050(2) 0.0286(17) 0.0230(17) -0.0019(13) -0.0053(15) 0.0127(16)
C11A 0.068(3) 0.0306(18) 0.0226(17) 0.0089(14) -0.0010(18) -0.0074(18)
C11B 0.0280(17) 0.0258(15) 0.0231(16) 0.0047(12) -0.0014(13) 0.0088(13)
C12A 0.115(5) 0.032(2) 0.026(2) 0.0083(16) 0.007(2) -0.004(2)
C12B 0.0315(18) 0.0345(17) 0.0269(17) 0.0092(14) 0.0049(14) 0.0090(14)
C13A 0.136(6) 0.031(2) 0.043(3) 0.008(2) -0.012(3) -0.025(3)
C13B 0.053(2) 0.0366(19) 0.044(2) 0.0191(17) 0.0086(19) 0.0194(18)
C14A 0.099(5) 0.054(3) 0.046(3) 0.018(2) -0.003(3) -0.035(3)
C14B 0.050(2) 0.043(2) 0.048(2) 0.0103(19) 0.0041(19) 0.0309(19)
C15A 0.066(3) 0.067(3) 0.047(3) 0.029(2) -0.007(2) -0.024(2)
C15B 0.036(2) 0.057(2) 0.042(2) 0.0070(19) 0.0108(17) 0.0206(18)
C16A 0.051(2) 0.040(2) 0.032(2) 0.0148(16) -0.0021(17) -0.0109(18)
C16B 0.0279(17) 0.0387(18) 0.0320(19) 0.0077(15) 0.0086(14) 0.0067(14)
C17A 0.159(7) 0.041(2) 0.043(3) 0.003(2) 0.019(3) 0.029(3)
C17B 0.048(2) 0.054(2) 0.038(2) 0.0224(19) 0.0191(18) 0.0123(19)
C18A 0.141(7) 0.101(5) 0.086(5) 0.025(4) -0.009(5) -0.086(5)
C18B 0.084(4) 0.077(4) 0.074(4) 0.027(3) 0.017(3) 0.060(3)
C19A 0.044(2) 0.045(2) 0.054(3) 0.011(2) 0.014(2) 0.0036(18)
C19B 0.053(3) 0.059(3) 0.052(3) 0.021(2) 0.030(2) 0.007(2)
C21A 0.0346(19) 0.0388(18) 0.0272(18) 0.0093(15) 0.0056(15) 0.0059(15)
C21B 0.0381(19) 0.0257(15) 0.0242(16) 0.0054(13) -0.0034(14) 0.0106(14)
C22A 0.0353(19) 0.0427(19) 0.0261(18) 0.0083(15) 0.0070(15) 0.0049(16)
C22B 0.0361(19) 0.0321(17) 0.0274(17) 0.0081(14) -0.0049(14) 0.0120(15)
C23A 0.045(2) 0.047(2) 0.034(2) -0.0020(17) 0.0096(17) -0.0082(18)
C23B 0.041(2) 0.0367(19) 0.043(2) 0.0121(17) -0.0009(17) 0.0080(16)
C24A 0.062(3) 0.043(2) 0.041(2) -0.0036(18) 0.023(2) 0.002(2)
C24B 0.042(2) 0.062(3) 0.052(3) 0.018(2) 0.004(2) 0.011(2)
C25A 0.055(3) 0.042(2) 0.048(2) 0.0134(19) 0.026(2) 0.0107(19)
C25B 0.051(3) 0.066(3) 0.051(3) 0.012(2) 0.007(2) 0.034(2)
C26A 0.034(2) 0.043(2) 0.042(2) 0.0149(17) 0.0116(17) 0.0015(16)
C26B 0.056(3) 0.041(2) 0.043(2) 0.0114(18) 0.004(2) 0.028(2)
C27A 0.038(2) 0.0382(18) 0.0261(17) 0.0112(15) 0.0054(15) 0.0037(15)
C27B 0.043(2) 0.0343(18) 0.0266(18) 0.0065(14) -0.0082(15) 0.0153(16)
C28A 0.047(2) 0.0355(18) 0.0250(18) 0.0097(15) 0.0010(16) 0.0000(16)
C28B 0.052(2) 0.0319(17) 0.0278(18) 0.0101(14) -0.0093(16) 0.0078(16)
C29A 0.058(3) 0.040(2) 0.038(2) 0.0064(17) 0.0027(19) -0.0090(19)
C29B 0.071(3) 0.036(2) 0.039(2) 0.0140(18) -0.011(2) 0.004(2)
C30A 0.090(4) 0.043(2) 0.039(2) 0.0035(19) 0.008(3) -0.011(2)
C30B 0.081(4) 0.054(3) 0.050(3) 0.025(2) -0.004(3) -0.010(3)
C31A 0.114(5) 0.032(2) 0.040(3) -0.0001(18) 0.024(3) 0.008(2)
C31B 0.064(3) 0.088(4) 0.056(3) 0.040(3) 0.017(3) -0.002(3)
C32A 0.077(3) 0.040(2) 0.041(2) 0.0105(18) 0.022(2) 0.015(2)
C32B 0.064(3) 0.067(3) 0.040(2) 0.023(2) 0.012(2) 0.017(2)
C33A 0.053(2) 0.0374(19) 0.0268(18) 0.0111(15) 0.0070(17) 0.0064(17)
C33B 0.044(2) 0.0396(19) 0.0237(17) 0.0115(15) -0.0006(15) 0.0109(16)
N1A 0.0481(19) 0.0286(14) 0.0250(15) 0.0085(12) 0.0060(13) 0.0055(13)
N1B 0.0285(14) 0.0238(12) 0.0216(13) 0.0040(10) 0.0008(11) 0.0074(11)
N2A 0.0294(15) 0.0380(15) 0.0263(15) 0.0088(12) 0.0057(12) 0.0094(12)
N2B 0.0353(16) 0.0266(13) 0.0213(14) 0.0049(11) -0.0002(11) 0.0118(12)
Br1A 0.0361(2) 0.0483(2) 0.02493(19) 0.00792(15) 0.00176(14) -0.00071(16)
Br1B 0.0472(2) 0.0506(2) 0.0400(2) -0.01812(18) 0.01121(19) -0.00500(19)
Ag1A 0.03423(16) 0.04847(17) 0.02668(15) 0.01479(12) 0.00353(11) 0.00248(12)
Ag1B 0.03917(17) 0.02771(14) 0.02868(15) -0.00266(10) -0.00197(11) 0.00770(11)

loop_
_atom_type_symbol
_atom_type_description
_atom_type_scat_dispersion_real
_atom_type_scat_dispersion_imag
_atom_type_scat_source
C C 0.0033 0.0016 'International Tables Vol C Tables 4.2.6.8 and 6.1.1.4'
H H 0 0 'International Tables Vol C Tables 4.2.6.8 and 6.1.1.4'
N N 0.0061 0.0033 'International Tables Vol C Tables 4.2.6.8 and 6.1.1.4'
Br Br -0.2901 2.4595 'International Tables Vol C Tables 4.2.6.8 and 6.1.1.4'
Ag Ag -0.8971 1.1015 'International Tables Vol C Tables 4.2.6.8 and 6.1.1.4'

loop_
_geom_angle_atom_site_label_1
_geom_angle_atom_site_label_2
_geom_angle_atom_site_label_3
_geom_angle
N2A C1A N1A 105.4(3)
N2A C1A Ag1A 128.2(3)
N1A C1A Ag1A 126.3(3)
N2B C1B N1B 104.6(3)
N2B C1B Ag1B 128.8(2)
N1B C1B Ag1B 126.2(2)
C3A C2A N1A 106.9(3)
C3A C2A H2A 126.6
N1A C2A H2A 126.6
C3B C2B N1B 106.3(3)
C3B C2B H2B 126.8
N1B C2B H2B 126.8
C2A C3A N2A 106.7(3)
C2A C3A H3A 126.6
N2A C3A H3A 126.6
C2B C3B N2B 107.0(3)
C2B C3B H3B 126.5
N2B C3B H3B 126.5
C16A C11A C12A 121.6(4)
C16A C11A N1A 119.5(3)
C12A C11A N1A 118.9(4)
C12B C11B C16B 122.6(3)
C12B C11B N1B 118.8(3)
C16B C11B N1B 118.6(3)
C11A C12A C13A 116.5(5)
C11A C12A C17A 121.3(5)
C13A C12A C17A 122.3(5)
C11B C12B C13B 117.6(3)
C11B C12B C17B 121.7(3)
C13B C12B C17B 120.6(3)
C14A C13A C12A 122.5(5)
C14A C13A H13A 118.7
C12A C13A H13A 118.7
C12B C13B C14B 121.5(4)
C12B C13B H13B 119.3
C14B C13B H13B 119.3
C13A C14A C15A 119.4(5)
C13A C14A C18A 120.4(6)
C15A C14A C18A 120.2(7)
C15B C14B C13B 119.1(3)
C15B C14B C18B 120.9(4)
C13B C14B C18B 120.0(4)
C14A C15A C16A 121.0(6)
C14A C15A H15A 119.5
C16A C15A H15A 119.5
C14B C15B C16B 121.7(4)
C14B C15B H15B 119.2
C16B C15B H15B 119.2
C11A C16A C15A 118.9(4)
C11A C16A C19A 121.3(4)
C15A C16A C19A 119.8(5)
C15B C16B C11B 117.5(3)
C15B C16B C19B 120.2(4)
C11B C16B C19B 122.2(3)
C12A C17A H17A 109.5
C12A C17A H17B 109.5
H17A C17A H17B 109.5
C12A C17A H17C 109.5
H17A C17A H17C 109.5
H17B C17A H17C 109.5
C12B C17B H17D 109.5
C12B C17B H17E 109.5
H17D C17B H17E 109.5
C12B C17B H17F 109.5
H17D C17B H17F 109.5
H17E C17B H17F 109.5
C14A C18A H18A 109.5
C14A C18A H18B 109.5
H18A C18A H18B 109.5
C14A C18A H18C 109.5
H18A C18A H18C 109.5
H18B C18A H18C 109.5
C14B C18B H18D 109.5
C14B C18B H18E 109.5
H18D C18B H18E 109.5
C14B C18B H18F 109.5
H18D C18B H18F 109.5
H18E C18B H18F 109.5
C16A C19A H19A 109.5
C16A C19A H19B 109.5
H19A C19A H19B 109.5
C16A C19A H19C 109.5
H19A C19A H19C 109.5
H19B C19A H19C 109.5
C16B C19B H19D 109.5
C16B C19B H19E 109.5
H19D C19B H19E 109.5
C16B C19B H19F 109.5
H19D C19B H19F 109.5
H19E C19B H19F 109.5
N2A C21A C33A 114.9(3)
N2A C21A C22A 111.5(3)
C33A C21A C22A 102.7(3)
N2A C21A H21A 109.2
C33A C21A H21A 109.2
C22A C21A H21A 109.2
N2B C21B C22B 114.1(3)
N2B C21B C33B 112.1(3)
C22B C21B C33B 103.1(3)
N2B C21B H21B 109.1
C22B C21B H21B 109.1
C33B C21B H21B 109.1
C23A C22A C27A 121.6(4)
C23A C22A C21A 128.4(4)
C27A C22A C21A 110.0(3)
C23B C22B C27B 120.7(4)
C23B C22B C21B 129.2(3)
C27B C22B C21B 110.1(3)
C22A C23A C24A 118.5(4)
C22A C23A H23A 120.7
C24A C23A H23A 120.7
C22B C23B C24B 118.8(4)
C22B C23B H23B 120.6
C24B C23B H23B 120.6
C25A C24A C23A 120.4(4)
C25A C24A H24A 119.8
C23A C24A H24A 119.8
C23B C24B C25B 119.7(5)
C23B C24B H24B 120.1
C25B C24B H24B 120.1
C24A C25A C26A 121.4(4)
C24A C25A H25A 119.3
C26A C25A H25A 119.3
C26B C25B C24B 121.8(4)
C26B C25B H25B 119.1
C24B C25B H25B 119.1
C25A C26A C27A 118.5(4)
C25A C26A H26A 120.8
C27A C26A H26A 120.8
C25B C26B C27B 117.8(4)
C25B C26B H26B 121.1
C27B C26B H26B 121.1
C22A C27A C26A 119.6(3)
C22A C27A C28A 108.6(3)
C26A C27A C28A 131.8(4)
C26B C27B C22B 121.0(4)
C26B C27B C28B 130.5(4)
C22B C27B C28B 108.5(3)
C29A C28A C33A 120.4(4)
C29A C28A C27A 130.6(4)
C33A C28A C27A 109.0(3)
C33B C28B C29B 119.4(4)
C33B C28B C27B 108.6(3)
C29B C28B C27B 131.9(4)
C28A C29A C30A 118.0(5)
C28A C29A H29A 121
C30A C29A H29A 121
C30B C29B C28B 118.6(4)
C30B C29B H29B 120.7
C28B C29B H29B 120.7
C31A C30A C29A 121.7(5)
C31A C30A H30A 119.2
C29A C30A H30A 119.2
C31B C30B C29B 120.7(5)
C31B C30B H30B 119.6
C29B C30B H30B 119.6
C30A C31A C32A 120.5(4)
C30A C31A H31A 119.7
C32A C31A H31A 119.7
C30B C31B C32B 121.4(5)
C30B C31B H31B 119.3
C32B C31B H31B 119.3
C33A C32A C31A 118.4(5)
C33A C32A H32A 120.8
C31A C32A H32A 120.8
C31B C32B C33B 118.5(5)
C31B C32B H32B 120.8
C33B C32B H32B 120.8
C32A C33A C28A 120.9(4)
C32A C33A C21A 129.3(4)
C28A C33A C21A 109.7(3)
C32B C33B C28B 121.4(4)
C32B C33B C21B 129.0(4)
C28B C33B C21B 109.6(4)
C1A N1A C2A 110.4(3)
C1A N1A C11A 123.8(3)
C2A N1A C11A 125.8(3)
C1B N1B C2B 111.2(3)
C1B N1B C11B 124.6(3)
C2B N1B C11B 124.3(3)
C1A N2A C3A 110.5(3)
C1A N2A C21A 123.9(3)
C3A N2A C21A 125.0(3)
C1B N2B C3B 111.0(3)
C1B N2B C21B 124.9(3)
C3B N2B C21B 123.7(3)
C1A Ag1A Br1A 172.76(9)
C1B Ag1B Br1B 173.22(9)

loop_
_geom_bond_atom_site_label_1
_geom_bond_atom_site_label_2
_geom_bond_distance
C1A N2A 1.333(5)
C1A N1A 1.344(4)
C1A Ag1A 2.103(4)
C1B N2B 1.340(4)
C1B N1B 1.349(4)
C1B Ag1B 2.085(3)
C2A C3A 1.327(6)
C2A N1A 1.384(5)
C2A H2A 0.93
C2B C3B 1.341(5)
C2B N1B 1.371(4)
C2B H2B 0.93
C3A N2A 1.391(4)
C3A H3A 0.93
C3B N2B 1.373(4)
C3B H3B 0.93
C11A C16A 1.387(7)
C11A C12A 1.398(6)
C11A N1A 1.446(5)
C11B C12B 1.380(5)
C11B C16B 1.407(5)
C11B N1B 1.439(4)
C12A C13A 1.415(8)
C12A C17A 1.489(9)
C12B C13B 1.392(5)
C12B C17B 1.511(5)
C13A C14A 1.352(9)
C13A H13A 0.93
C13B C14B 1.393(6)
C13B H13B 0.93
C14A C15A 1.379(8)
C14A C18A 1.513(8)
C14B C15B 1.378(6)
C14B C18B 1.502(5)
C15A C16A 1.387(6)
C15A H15A 0.93
C15B C16B 1.384(5)
C15B H15B 0.93
C16A C19A 1.509(6)
C16B C19B 1.508(5)
C17A H17A 0.96
C17A H17B 0.96
C17A H17C 0.96
C17B H17D 0.96
C17B H17E 0.96
C17B H17F 0.96
C18A H18A 0.96
C18A H18B 0.96
C18A H18C 0.96
C18B H18D 0.96
C18B H18E 0.96
C18B H18F 0.96
C19A H19A 0.96
C19A H19B 0.96
C19A H19C 0.96
C19B H19D 0.96
C19B H19E 0.96
C19B H19F 0.96
C21A N2A 1.478(5)
C21A C33A 1.515(5)
C21A C22A 1.522(5)
C21A H21A 0.98
C21B N2B 1.464(4)
C21B C22B 1.509(5)
C21B C33B 1.520(5)
C21B H21B 0.98
C22A C23A 1.366(5)
C22A C27A 1.393(5)
C22B C23B 1.380(6)
C22B C27B 1.391(5)
C23A C24A 1.397(6)
C23A H23A 0.93
C23B C24B 1.381(6)
C23B H23B 0.93
C24A C25A 1.369(6)
C24A H24A 0.93
C24B C25B 1.399(7)
C24B H24B 0.93
C25A C26A 1.387(6)
C25A H25A 0.93
C25B C26B 1.373(7)
C25B H25B 0.93
C26A C27A 1.394(5)
C26A H26A 0.93
C26B C27B 1.383(6)
C26B H26B 0.93
C27A C28A 1.472(5)
C27B C28B 1.484(6)
C28A C29A 1.387(6)
C28A C33A 1.400(6)
C28B C33B 1.392(5)
C28B C29B 1.408(6)
C29A C30A 1.394(7)
C29A H29A 0.93
C29B C30B 1.390(8)
C29B H29B 0.93
C30A C31A 1.377(8)
C30A H30A 0.93
C30B C31B 1.378(8)
C30B H30B 0.93
C31A C32A 1.391(7)
C31A H31A 0.93
C31B C32B 1.378(7)
C31B H31B 0.93
C32A C33A 1.386(6)
C32A H32A 0.93
C32B C33B 1.385(6)
C32B H32B 0.93
Br1A Ag1A 2.4514(6)
Br1B Ag1B 2.4418(6)
